data_7247556
loop_
_publ_author_name
'Durka, Krzysztof'
'Zuba, Adam'
'Marek-Urban, Paulina H.'
'Nowicki, Krzysztof'
'Drapa\/la, Jakub'
'Wo\'zniak, Krzysztof'
'Luli\'nski, Sergiusz'

_publ_section_title
;
 Exploring the effect of substitution patterns on the symmetry of
 hydrogen-bonded supramolecular motifs in functionalized
 benzosiloxaboroles
;
_journal_issue 45
_journal_name_full CrystEngComm
_journal_page_first 6329
_journal_page_last 6342
_journal_paper_doi 10.1039/D3CE00880K
_journal_volume 25
_journal_year 2023
_chemical_formula_moiety 'C9 H9 B F2 O3 Si'
_chemical_formula_sum 'C9 H9 B F2 O3 Si'
_chemical_formula_weight 242.06
_chemical_name_systematic
;
1,1-dimethyl-6,7-difluoro-6-formylo-2,1,3-benzoxasilaborol-3(1H)-ol
;
_space_group_crystal_system triclinic
_space_group_IT_number 2
_space_group_name_Hall '-P 1'
_space_group_name_H-M_alt 'P -1'
_atom_sites_solution_hydrogens mixed
_audit_creation_method SHELXL-2013
_audit_update_record
;
2023-10-01 deposited with the CCDC.	2023-10-20 downloaded from the CCDC.
;
_cell_angle_alpha 86.142(4)
_cell_angle_beta 72.322(4)
_cell_angle_gamma 70.590(5)
_cell_formula_units_Z 2
_cell_length_a 6.9101(4)
_cell_length_b 8.4399(4)
_cell_length_c 10.1501(4)
_cell_measurement_reflns_used 11189
_cell_measurement_temperature 100(2)
_cell_measurement_theta_max 34.4962
_cell_measurement_theta_min 2.1031
_cell_volume 531.58(5)
_computing_cell_refinement
;
CrysAlisPro, Agilent Technologies,
Version 1.171.36.20 (release 27-06-2012 CrysAlis171 .NET)
(compiled Jul 11 2012,15:38:31)
;
_computing_data_collection
;
CrysAlisPro, Agilent Technologies,
Version 1.171.36.20 (release 27-06-2012 CrysAlis171 .NET)
(compiled Jul 11 2012,15:38:31)
;
_computing_data_reduction
;
CrysAlisPro, Agilent Technologies,
Version 1.171.36.20 (release 27-06-2012 CrysAlis171 .NET)
(compiled Jul 11 2012,15:38:31)
;
_diffrn_ambient_temperature 100(2)
_diffrn_detector_area_resol_mean 16.0026
_diffrn_measured_fraction_theta_full 0.999
_diffrn_measured_fraction_theta_max 0.961
_diffrn_measurement_device_type 'SuperNova, Single source at offset), Eos'
_diffrn_radiation_monochromator mirror
_diffrn_radiation_source 'SuperNova (Mo) X-ray Source'
_diffrn_radiation_type 'Mo K\a'
_diffrn_radiation_wavelength 0.7107
_diffrn_reflns_av_R_equivalents 0.0267
_diffrn_reflns_av_unetI/netI 0.0213
_diffrn_reflns_Laue_measured_fraction_full 0.999
_diffrn_reflns_Laue_measured_fraction_max 0.961
_diffrn_reflns_limit_h_max 11
_diffrn_reflns_limit_h_min -11
_diffrn_reflns_limit_k_max 13
_diffrn_reflns_limit_k_min -13
_diffrn_reflns_limit_l_max 16
_diffrn_reflns_limit_l_min -16
_diffrn_reflns_number 16897
_diffrn_reflns_point_group_measured_fraction_full 0.999
_diffrn_reflns_point_group_measured_fraction_max 0.961
_diffrn_reflns_theta_full 25.242
_diffrn_reflns_theta_max 34.576
_diffrn_reflns_theta_min 2.107
_exptl_absorpt_coefficient_mu 0.236
_exptl_absorpt_correction_T_max 1.00000
_exptl_absorpt_correction_T_min 0.94916
_exptl_absorpt_correction_type multi-scan
_exptl_absorpt_process_details
;
CrysAlisPro, Agilent Technologies,
Version 1.171.36.20 (release 27-06-2012 CrysAlis171 .NET)
(compiled Jul 11 2012,15:38:31)
Empirical absorption correction using spherical harmonics,
 implemented in SCALE3 ABSPACK scaling algorithm.
;
_exptl_crystal_colour colourless
_exptl_crystal_density_diffrn 1.512
_exptl_crystal_description block
_exptl_crystal_F_000 248
_exptl_crystal_size_max 0.15
_exptl_crystal_size_mid 0.12
_exptl_crystal_size_min 0.10
_refine_diff_density_max 0.533
_refine_diff_density_min -0.274
_refine_diff_density_rms 0.059
_refine_ls_extinction_method none
_refine_ls_goodness_of_fit_ref 1.033
_refine_ls_hydrogen_treatment mixed
_refine_ls_matrix_type full
_refine_ls_number_parameters 152
_refine_ls_number_reflns 4354
_refine_ls_number_restraints 1
_refine_ls_restrained_S_all 1.033
_refine_ls_R_factor_all 0.0327
_refine_ls_R_factor_gt 0.0293
_refine_ls_shift/su_max 0.001
_refine_ls_shift/su_mean 0.000
_refine_ls_structure_factor_coef Fsqd
_refine_ls_weighting_details 'w=1/[\s^2^(Fo^2^)+(0.0483P)^2^+0.1319P] where P=(Fo^2^+2Fc^2^)/3'
_refine_ls_weighting_scheme calc
_refine_ls_wR_factor_gt 0.0845
_refine_ls_wR_factor_ref 0.0878
_reflns_Friedel_coverage 0.000
_reflns_number_gt 3963
_reflns_number_total 4354
_reflns_threshold_expression 'I > 2\s(I)'
_cod_data_source_file d3ce00880k2.cif
_cod_data_source_block 57-dF-6-CHO
_cod_depositor_comments 'Adding full bibliography for 7247541--7247563.cif.'
_cod_database_code 7247556
_shelx_space_group_comment
;
The symmetry employed for this shelxl refinement is uniquely defined
by the following loop, which should always be used as a source of
symmetry information in preference to the above space-group names.
They are only intended as comments.
;
_shelxl_version_number 2013-4

loop_
_space_group_symop_operation_xyz
'x, y, z'
'-x, -y, -z'

loop_
_atom_site_label
_atom_site_type_symbol
_atom_site_fract_x
_atom_site_fract_y
_atom_site_fract_z
_atom_site_U_iso_or_equiv
_atom_site_adp_type
_atom_site_occupancy
_atom_site_site_symmetry_order
_atom_site_calc_flag
_atom_site_refinement_flags_posn
_atom_site_refinement_flags_adp
_atom_site_refinement_flags_occupancy
_atom_site_disorder_assembly
_atom_site_disorder_group
Si1 Si 0.41489(3) 0.15324(3) 0.81380(2) 0.01240(6) Uani 1 1 d . . . . .
F2 F 0.10845(9) 0.76245(6) 0.50003(5) 0.01819(10) Uani 1 1 d . . . . .
F1 F 0.41969(9) 0.17259(6) 0.48080(5) 0.01889(11) Uani 1 1 d . . . . .
O1 O 0.34790(10) 0.28921(7) 0.94661(6) 0.01449(11) Uani 1 1 d . . . . .
O3 O 0.21887(11) 0.57400(8) 0.26778(6) 0.01810(12) Uani 1 1 d . . . . .
O2 O 0.19602(10) 0.58828(7) 1.00424(6) 0.01699(11) Uani 1 1 d D . . . .
C4 C 0.26508(11) 0.46641(9) 0.48332(7) 0.01154(12) Uani 1 1 d . . . . .
C5 C 0.18266(12) 0.61862(9) 0.56148(7) 0.01188(12) Uani 1 1 d . . . . .
C6 C 0.17410(12) 0.62725(9) 0.69887(7) 0.01218(12) Uani 1 1 d . . . . .
H6 H 0.1171 0.7322 0.7486 0.015 Uiso 1 1 calc R U . . .
C1 C 0.25146(11) 0.47765(9) 0.76255(7) 0.01136(12) Uani 1 1 d . . . . .
C3 C 0.33916(12) 0.32078(9) 0.55345(7) 0.01205(12) Uani 1 1 d . . . . .
C2 C 0.33573(12) 0.32069(9) 0.69011(7) 0.01176(12) Uani 1 1 d . . . . .
C9 C 0.27741(12) 0.45452(10) 0.33663(7) 0.01417(13) Uani 1 1 d . . . . .
H9 H 0.3352 0.3458 0.2929 0.017 Uiso 1 1 calc R U . . .
B1 B 0.26233(13) 0.45477(10) 0.91689(8) 0.01270(14) Uani 1 1 d . . . . .
C8 C 0.70424(13) 0.03009(10) 0.76681(9) 0.01803(14) Uani 1 1 d . . . . .
H8A H 0.7858(7) 0.1044(6) 0.7594(8) 0.027 Uiso 1 1 calc R U . . .
H8B H 0.7465(5) -0.0290(9) 0.6798(9) 0.027 Uiso 1 1 calc R U . . .
H8C H 0.7306(3) -0.0491(10) 0.8368(7) 0.027 Uiso 1 1 calc R U . . .
C7 C 0.24417(15) 0.01738(11) 0.85122(9) 0.02040(15) Uani 1 1 d . . . . .
H7A H 0.2916(10) -0.0681(10) 0.9108(9) 0.031 Uiso 1 1 calc R U . . .
H7B H 0.2540(11) -0.0323(9) 0.7675(7) 0.031 Uiso 1 1 calc R U . . .
H7C H 0.0995(12) 0.0829(6) 0.8946(9) 0.031 Uiso 1 1 calc R U . . .
H2 H 0.208(2) 0.5684(18) 1.0851(10) 0.031 Uiso 1 1 d D U . . .

loop_
_atom_site_aniso_label
_atom_site_aniso_U_11
_atom_site_aniso_U_22
_atom_site_aniso_U_33
_atom_site_aniso_U_23
_atom_site_aniso_U_13
_atom_site_aniso_U_12
Si1 0.01470(10) 0.01143(10) 0.01076(10) 0.00152(6) -0.00445(7) -0.00350(7)
F2 0.0258(3) 0.0125(2) 0.0138(2) 0.00308(16) -0.00835(18) -0.00130(18)
F1 0.0290(3) 0.0116(2) 0.0141(2) -0.00319(16) -0.00758(19) -0.00239(18)
O1 0.0184(2) 0.0143(2) 0.0105(2) 0.00130(17) -0.00579(18) -0.00372(19)
O3 0.0261(3) 0.0193(3) 0.0120(2) 0.00318(19) -0.0093(2) -0.0086(2)
O2 0.0249(3) 0.0152(2) 0.0106(2) -0.00124(18) -0.0081(2) -0.0034(2)
C4 0.0128(3) 0.0132(3) 0.0091(3) 0.0003(2) -0.0038(2) -0.0043(2)
C5 0.0130(3) 0.0120(3) 0.0105(3) 0.0017(2) -0.0045(2) -0.0032(2)
C6 0.0142(3) 0.0121(3) 0.0100(3) 0.0000(2) -0.0040(2) -0.0034(2)
C1 0.0120(3) 0.0125(3) 0.0095(3) -0.0001(2) -0.0033(2) -0.0037(2)
C3 0.0143(3) 0.0113(3) 0.0102(3) -0.0014(2) -0.0038(2) -0.0034(2)
C2 0.0132(3) 0.0123(3) 0.0097(3) 0.0004(2) -0.0039(2) -0.0037(2)
C9 0.0164(3) 0.0173(3) 0.0099(3) 0.0000(2) -0.0048(2) -0.0062(2)
B1 0.0142(3) 0.0145(3) 0.0093(3) 0.0004(2) -0.0044(2) -0.0037(3)
C8 0.0170(3) 0.0165(3) 0.0176(3) 0.0013(2) -0.0057(3) -0.0014(3)
C7 0.0240(4) 0.0191(3) 0.0199(4) 0.0025(3) -0.0050(3) -0.0110(3)

loop_
_atom_type_symbol
_atom_type_description
_atom_type_scat_dispersion_real
_atom_type_scat_dispersion_imag
_atom_type_scat_source
C C 0.0033 0.0016 'International Tables Vol C Tables 4.2.6.8 and 6.1.1.4'
H H 0.0000 0.0000 'International Tables Vol C Tables 4.2.6.8 and 6.1.1.4'
B B 0.0013 0.0007 'International Tables Vol C Tables 4.2.6.8 and 6.1.1.4'
O O 0.0106 0.0060 'International Tables Vol C Tables 4.2.6.8 and 6.1.1.4'
Si Si 0.0817 0.0704 'International Tables Vol C Tables 4.2.6.8 and 6.1.1.4'
F F 0.0171 0.0103 'International Tables Vol C Tables 4.2.6.8 and 6.1.1.4'

loop_
_geom_angle_atom_site_label_1
_geom_angle_atom_site_label_2
_geom_angle_atom_site_label_3
_geom_angle
_geom_angle_site_symmetry_1
_geom_angle_site_symmetry_3
_geom_angle_publ_flag
O1 Si1 C8 110.45(4) . . ?
O1 Si1 C7 111.56(4) . . ?
C8 Si1 C7 112.21(4) . . ?
O1 Si1 C2 94.71(3) . . ?
C8 Si1 C2 115.15(4) . . ?
C7 Si1 C2 111.56(4) . . ?
B1 O1 Si1 113.80(5) . . ?
B1 O2 H2 116.9(10) . . ?
C3 C4 C5 115.80(6) . . ?
C3 C4 C9 120.21(6) . . ?
C5 C4 C9 123.99(7) . . ?
F2 C5 C6 118.35(6) . . ?
F2 C5 C4 118.54(6) . . ?
C6 C5 C4 123.11(7) . . ?
C5 C6 C1 118.27(6) . . ?
C5 C6 H6 120.9 . . ?
C1 C6 H6 120.9 . . ?
C6 C1 C2 121.47(6) . . ?
C6 C1 B1 127.81(6) . . ?
C2 C1 B1 110.72(6) . . ?
F1 C3 C2 118.91(7) . . ?
F1 C3 C4 117.10(6) . . ?
C2 C3 C4 123.99(6) . . ?
C3 C2 C1 117.36(7) . . ?
C3 C2 Si1 134.83(6) . . ?
C1 C2 Si1 107.79(5) . . ?
O3 C9 C4 124.57(7) . . ?
O3 C9 H9 117.7 . . ?
C4 C9 H9 117.7 . . ?
O2 B1 O1 125.93(7) . . ?
O2 B1 C1 121.13(7) . . ?
O1 B1 C1 112.92(6) . . ?
Si1 C8 H8A 109.5 . . ?
Si1 C8 H8B 109.5 . . ?
H8A C8 H8B 109.5 . . ?
Si1 C8 H8C 109.5 . . ?
H8A C8 H8C 109.5 . . ?
H8B C8 H8C 109.5 . . ?
Si1 C7 H7A 109.5 . . ?
Si1 C7 H7B 109.5 . . ?
H7A C7 H7B 109.5 . . ?
Si1 C7 H7C 109.5 . . ?
H7A C7 H7C 109.5 . . ?
H7B C7 H7C 109.5 . . ?

loop_
_geom_bond_atom_site_label_1
_geom_bond_atom_site_label_2
_geom_bond_distance
_geom_bond_site_symmetry_2
_geom_bond_publ_flag
Si1 O1 1.6806(6) . ?
Si1 C8 1.8471(8) . ?
Si1 C7 1.8491(9) . ?
Si1 C2 1.8807(8) . ?
F2 C5 1.3432(8) . ?
F1 C3 1.3528(8) . ?
O1 B1 1.3768(10) . ?
O3 C9 1.2143(10) . ?
O2 B1 1.3455(10) . ?
O2 H2 0.851(9) . ?
C4 C3 1.4017(10) . ?
C4 C5 1.4073(10) . ?
C4 C9 1.4736(10) . ?
C5 C6 1.3835(10) . ?
C6 C1 1.3961(10) . ?
C6 H6 0.9500 . ?
C1 C2 1.4117(10) . ?
C1 B1 1.5869(11) . ?
C3 C2 1.3801(10) . ?
C9 H9 0.9500 . ?
C8 H8A 0.959(8) . ?
C8 H8B 0.959(8) . ?
C8 H8C 0.959(8) . ?
C7 H7A 0.947(8) . ?
C7 H7B 0.947(8) . ?
C7 H7C 0.947(8) . ?

loop_
_geom_hbond_atom_site_label_D
_geom_hbond_atom_site_label_H
_geom_hbond_atom_site_label_A
_geom_hbond_distance_DH
_geom_hbond_distance_HA
_geom_hbond_distance_DA
_geom_hbond_angle_DHA
_geom_hbond_site_symmetry_A
O2 H2 O3 0.851(9) 1.882(9) 2.7195(8) 167.9(14) 1_556

loop_
_geom_torsion_atom_site_label_1
_geom_torsion_atom_site_label_2
_geom_torsion_atom_site_label_3
_geom_torsion_atom_site_label_4
_geom_torsion
_geom_torsion_site_symmetry_1
_geom_torsion_site_symmetry_2
_geom_torsion_site_symmetry_3
_geom_torsion_site_symmetry_4
_geom_torsion_publ_flag
C8 Si1 O1 B1 120.94(6) . . . . ?
C7 Si1 O1 B1 -113.54(6) . . . . ?
C2 Si1 O1 B1 1.87(6) . . . . ?
C3 C4 C5 F2 -179.74(6) . . . . ?
C9 C4 C5 F2 0.64(11) . . . . ?
C3 C4 C5 C6 0.16(11) . . . . ?
C9 C4 C5 C6 -179.45(7) . . . . ?
F2 C5 C6 C1 -179.95(6) . . . . ?
C4 C5 C6 C1 0.14(11) . . . . ?
C5 C6 C1 C2 -0.30(11) . . . . ?
C5 C6 C1 B1 179.02(7) . . . . ?
C5 C4 C3 F1 -179.87(6) . . . . ?
C9 C4 C3 F1 -0.25(10) . . . . ?
C5 C4 C3 C2 -0.34(11) . . . . ?
C9 C4 C3 C2 179.29(7) . . . . ?
F1 C3 C2 C1 179.72(6) . . . . ?
C4 C3 C2 C1 0.20(11) . . . . ?
F1 C3 C2 Si1 -1.87(12) . . . . ?
C4 C3 C2 Si1 178.61(6) . . . . ?
C6 C1 C2 C3 0.13(11) . . . . ?
B1 C1 C2 C3 -179.29(6) . . . . ?
C6 C1 C2 Si1 -178.68(6) . . . . ?
B1 C1 C2 Si1 1.89(7) . . . . ?
O1 Si1 C2 C3 179.27(8) . . . . ?
C8 Si1 C2 C3 64.06(9) . . . . ?
C7 Si1 C2 C3 -65.32(9) . . . . ?
O1 Si1 C2 C1 -2.21(6) . . . . ?
C8 Si1 C2 C1 -117.42(6) . . . . ?
C7 Si1 C2 C1 113.20(6) . . . . ?
C3 C4 C9 O3 -179.33(7) . . . . ?
C5 C4 C9 O3 0.27(12) . . . . ?
Si1 O1 B1 O2 -179.87(7) . . . . ?
Si1 O1 B1 C1 -1.05(8) . . . . ?
C6 C1 B1 O2 -1.21(12) . . . . ?
C2 C1 B1 O2 178.17(7) . . . . ?
C6 C1 B1 O1 179.91(7) . . . . ?
C2 C1 B1 O1 -0.71(9) . . . . ?
